data_4128062
loop_
_publ_author_name
'Castillo-Blas, Celia'
'L\'opez-Salas, Nieves'
'Guti\'errez, Mar\'ia C'
'Puente-Orench, In\'es'
'Guti\'errez-Puebla, Enrique'
'Ferrer, M. Luisa'
'Monge, M \'Angeles'
'G\'andara, Felipe'

_publ_section_title
;
 Encoding Metal-Cation Arrangements in Metal-Organic Frameworks for
 Programming the Composition of Electrocatalytically Active Multimetal
 Oxides.
;
_journal_issue 4
_journal_name_full 'Journal of the American Chemical Society'
_journal_page_first 1766
_journal_page_last 1774
_journal_paper_doi 10.1021/jacs.8b12860
_journal_volume 141
_journal_year 2019
_chemical_formula_moiety 'C17 H8 Ca0.21 Co0.12 F6 Mn0.29 O4 Zn0.38'
_chemical_formula_sum 'C17 H8 Ca0.21 Co0.12 F6 Mn0.29 O4 Zn0.38'
_chemical_formula_weight 446.47
_space_group_crystal_system hexagonal
_space_group_IT_number 179
_space_group_name_Hall 'P 65 2 (0 0 1)'
_space_group_name_H-M_alt 'P 65 2 2'
_symmetry_space_group_name_Hall 'P 65 2 (0 0 1)'
_symmetry_space_group_name_H-M 'P 65 2 2'
_atom_sites_solution_hydrogens geom
_atom_sites_solution_primary direct
_audit_creation_date 2018-05-16
_audit_creation_method
;
Olex2 1.2
(compiled 2018.04.26 svn.r3504 for OlexSys, GUI svn.r5492)
;
_cell_angle_alpha 90
_cell_angle_beta 90
_cell_angle_gamma 120
_cell_formula_units_Z 12
_cell_length_a 21.2824(18)
_cell_length_b 21.2824(18)
_cell_length_c 15.3210(14)
_cell_measurement_reflns_used 9867
_cell_measurement_temperature 296(2)
_cell_measurement_theta_max 65.538
_cell_measurement_theta_min 2.397
_cell_volume 6009.8(9)
_computing_cell_refinement 'SAINT v8.37A (Bruker, 2015)'
_computing_data_reduction 'SAINT v8.37A (Bruker, 2015)'
_computing_molecular_graphics 'Olex2 (Dolomanov et al., 2009)'
_computing_publication_material 'Olex2 (Dolomanov et al., 2009)'
_computing_structure_refinement 'XL (Sheldrick, 2008)'
_computing_structure_solution 'XS (Sheldrick, 2008)'
_diffrn_ambient_temperature 296.15
_diffrn_measured_fraction_theta_full 0.978
_diffrn_measured_fraction_theta_max 0.978
_diffrn_measurement_device_type 'Vantec 500'
_diffrn_measurement_method '\f and \w scans'
_diffrn_radiation_type CuK\a
_diffrn_radiation_wavelength 1.54178
_diffrn_reflns_av_R_equivalents 0.0663
_diffrn_reflns_av_unetI/netI 0.0336
_diffrn_reflns_Laue_measured_fraction_full 0.978
_diffrn_reflns_Laue_measured_fraction_max 0.978
_diffrn_reflns_limit_h_max 15
_diffrn_reflns_limit_h_min -25
_diffrn_reflns_limit_k_max 25
_diffrn_reflns_limit_k_min -19
_diffrn_reflns_limit_l_max 18
_diffrn_reflns_limit_l_min -18
_diffrn_reflns_number 30147
_diffrn_reflns_point_group_measured_fraction_full 0.967
_diffrn_reflns_point_group_measured_fraction_max 0.967
_diffrn_reflns_theta_full 65.539
_diffrn_reflns_theta_max 65.539
_diffrn_reflns_theta_min 3.752
_diffrn_standards_number 0
_exptl_absorpt_coefficient_mu 4.248
_exptl_absorpt_correction_T_max 0.7526
_exptl_absorpt_correction_T_min 0.4654
_exptl_absorpt_correction_type multi-scan
_exptl_absorpt_process_details
'SADABS-2014/5 (Bruker,2014/5) was used for absorption correction. wR2(int) was 0.1697 before and 0.1026 after correction. The Ratio of minimum to maximum transmission is 0.6184. The \l/2 correction factor is Not present.'
_exptl_crystal_colour blue
_exptl_crystal_colour_primary blue
_exptl_crystal_density_diffrn 1.480
_exptl_crystal_description needle
_exptl_crystal_F_000 2665
_exptl_crystal_size_max 0.1
_exptl_crystal_size_mid 0.04
_exptl_crystal_size_min 0.04
_refine_diff_density_max 1.913
_refine_diff_density_min -2.002
_refine_diff_density_rms 0.338
_refine_ls_abs_structure_details
;
 Flack x determined using 1208 quotients [(I+)-(I-)]/[(I+)+(I-)]
 (Parsons, Flack and Wagner, Acta Cryst. B69 (2013) 249-259).
;
_refine_ls_abs_structure_Flack -0.044(12)
_refine_ls_extinction_method none
_refine_ls_goodness_of_fit_ref 1.655
_refine_ls_hydrogen_treatment constr
_refine_ls_matrix_type full
_refine_ls_number_parameters 258
_refine_ls_number_reflns 3351
_refine_ls_number_restraints 0
_refine_ls_restrained_S_all 1.655
_refine_ls_R_factor_all 0.1396
_refine_ls_R_factor_gt 0.1315
_refine_ls_shift/su_max 0.000
_refine_ls_shift/su_mean 0.000
_refine_ls_structure_factor_coef Fsqd
_refine_ls_weighting_details 'w=1/[\s^2^(Fo^2^)+(0.2000P)^2^] where P=(Fo^2^+2Fc^2^)/3'
_refine_ls_weighting_scheme calc
_refine_ls_wR_factor_gt 0.3060
_refine_ls_wR_factor_ref 0.3335
_reflns_Friedel_coverage 0.679
_reflns_Friedel_fraction_full 0.952
_reflns_Friedel_fraction_max 0.952
_reflns_number_gt 3156
_reflns_number_total 3351
_reflns_threshold_expression 'I > 2\s(I)'
_cod_data_source_file Zn0.37Mn0.28Co0.13Ca0.22(hfipbb).cif
_cod_data_source_block 1
_cod_original_cell_volume 6009.8(12)
_cod_database_code 4128062
_shelx_shelxl_version_number 2014/7
_shelx_space_group_comment
;
The symmetry employed for this shelxl refinement is uniquely defined
by the following loop, which should always be used as a source of
symmetry information in preference to the above space-group names.
They are only intended as comments.
;
_olex2_refinement_description
;
1. Fixed Uiso
 At 1.2 times of:
  All C(H) groups
2. Uiso/Uaniso restraints and constraints
Uanis(Mn2) = Uanis(Ca2)
Uanis(Zn1) = Uanis(Co1)
3. Others
 Sof(Ca2)=0.5*(1-FVAR(2))
 Sof(Mn2)=0.5*FVAR(2)
 Sof(Co1)=0.5*(1-FVAR(3))
 Sof(Zn1)=0.5*FVAR(3)
4.a Aromatic/amide H refined with riding coordinates:
 C8(H8), C12(H12), C18(H18), C19(H19), C22(H22), C23(H23), C25(H25), C27(H27)
;
_olex2_submission_special_instructions 'No special instructions were received'

loop_
_space_group_symop_operation_xyz
'x, y, z'
'x-y, x, z+5/6'
'-y, x-y, z+2/3'
'-x, -y, z+1/2'
'-x+y, -x, z+1/3'
'y, -x+y, z+1/6'
'x-y, -y, -z'
'-x, -x+y, -z+1/3'
'y, x, -z+2/3'
'-y, -x, -z+1/6'
'-x+y, y, -z+1/2'
'x, x-y, -z+5/6'

loop_
_atom_site_label
_atom_site_type_symbol
_atom_site_fract_x
_atom_site_fract_y
_atom_site_fract_z
_atom_site_U_iso_or_equiv
_atom_site_adp_type
_atom_site_occupancy
_atom_site_site_symmetry_order
_atom_site_calc_flag
_atom_site_refinement_flags_posn
_atom_site_refinement_flags_adp
_atom_site_refinement_flags_occupancy
_atom_site_disorder_assembly
_atom_site_disorder_group
Zn1 Zn 0.2819(2) 0.7181(2) 0.0833 0.0173(8) Uani 0.77(3) 2 d S T P A 1
Mn2 Mn 0.3515(18) 0.6758(9) -0.0833 0.0146(12) Uani 0.57(5) 2 d S T P A .
O1 O 0.2555(4) 0.6260(4) 0.0220(4) 0.0202(15) Uani 1 1 d . . . . .
O2 O 0.4247(4) 0.7353(4) 0.0230(5) 0.0286(18) Uani 1 1 d . . . . .
O3 O 0.3420(5) 0.7704(4) -0.1046(6) 0.039(2) Uani 1 1 d . . . . .
F4 F 0.0959(5) 0.2965(6) -0.1779(8) 0.067(3) Uani 1 1 d . . . . .
C5 C 0.3182(7) 0.8046(6) -0.0685(9) 0.033(3) Uani 1 1 d . . . . .
F6 F 0.0161(7) 0.1876(6) -0.1404(9) 0.084(4) Uani 1 1 d . . . . .
O7 O 0.2980(6) 0.7983(5) 0.0080(6) 0.044(2) Uani 1 1 d . . . . .
C8 C 0.1040(7) 0.4221(7) -0.0762(8) 0.035(3) Uani 1 1 d . . . . .
H8 H 0.0855 0.4170 -0.1324 0.042 Uiso 1 1 calc R . . . .
F9 F -0.0487(6) 0.2628(7) 0.0696(7) 0.072(3) Uani 1 1 d . . . . .
C10 C 0.2397(5) 0.5704(5) 0.0708(6) 0.019(2) Uani 1 1 d . . . . .
F11 F 0.1106(6) 0.2524(6) -0.0614(9) 0.088(5) Uani 1 1 d . . . . .
C12 C 0.1625(7) 0.4350(7) 0.0872(9) 0.037(3) Uani 1 1 d . . . . .
H12 H 0.1834 0.4394 0.1419 0.044 Uiso 1 1 calc R . . . .
F13 F 0.0097(7) 0.2061(5) 0.0566(8) 0.086(4) Uani 1 1 d . . . . .
C14 C 0.0198(7) 0.2863(7) -0.0610(10) 0.041(3) Uani 1 1 d . . . . .
C15 C 0.3144(7) 0.8639(6) -0.1188(8) 0.030(2) Uani 1 1 d . . . . .
C16 C 0.1854(6) 0.4970(5) 0.0349(6) 0.022(2) Uani 1 1 d . . . . .
F17 F -0.0847(6) 0.1752(6) -0.0237(8) 0.085(4) Uani 1 1 d . . . . .
C18 C 0.3323(7) 0.9330(6) -0.2496(8) 0.033(3) Uani 1 1 d . . . . .
H18 H 0.3500 0.9444 -0.3064 0.040 Uiso 1 1 calc R . . . .
C19 C 0.1115(7) 0.3699(7) 0.0596(9) 0.038(3) Uani 1 1 d . . . . .
H19 H 0.0974 0.3296 0.0951 0.046 Uiso 1 1 calc R . . . .
C20 C 0.0612(9) 0.2550(9) -0.1129(16) 0.064(6) Uani 1 1 d . . . . .
C22 C 0.2821(7) 0.9012(7) -0.0809(8) 0.034(3) Uani 1 1 d . . . . .
H22 H 0.2672 0.8924 -0.0229 0.041 Uiso 1 1 calc R . . . .
C23 C 0.1557(6) 0.4888(6) -0.0471(7) 0.028(2) Uani 1 1 d . . . . .
H23 H 0.1709 0.5292 -0.0829 0.034 Uiso 1 1 calc R . . . .
C24 C -0.0255(9) 0.2324(8) 0.0096(13) 0.062(6) Uani 1 1 d . . . . .
C25 C 0.3405(7) 0.8818(7) -0.2015(9) 0.037(3) Uani 1 1 d . . . . .
H25 H 0.3642 0.8595 -0.2265 0.044 Uiso 1 1 calc R . . . .
C26 C 0.0788(6) 0.3612(6) -0.0217(9) 0.033(3) Uani 1 1 d . . . . .
C27 C 0.2724(7) 0.9501(7) -0.1285(9) 0.038(3) Uani 1 1 d . . . . .
H27 H 0.2485 0.9721 -0.1037 0.046 Uiso 1 1 calc R . . . .
C28 C -0.0332(7) 0.2977(7) -0.1214(9) 0.034(3) Uani 1 1 d . . . . .
Ca2 Ca 0.348(3) 0.6741(15) -0.0833 0.0146(12) Uani 0.43(5) 2 d S T P A 2
Co1 Co 0.2813(10) 0.7187(10) 0.0833 0.0173(8) Uani 0.23(3) 2 d S T P A 2

loop_
_atom_site_aniso_label
_atom_site_aniso_U_11
_atom_site_aniso_U_22
_atom_site_aniso_U_33
_atom_site_aniso_U_23
_atom_site_aniso_U_13
_atom_site_aniso_U_12
Zn1 0.0165(10) 0.0165(10) 0.0215(10) 0.0030(6) 0.0030(6) 0.0103(9)
Mn2 0.014(3) 0.0097(12) 0.0214(13) -0.0040(7) 0.000 0.0070(14)
O1 0.017(3) 0.013(3) 0.025(3) 0.000(3) 0.003(3) 0.004(3)
O2 0.020(4) 0.028(4) 0.032(4) -0.009(3) -0.010(3) 0.007(3)
O3 0.041(5) 0.018(4) 0.063(5) 0.006(4) -0.001(4) 0.018(4)
F4 0.043(5) 0.065(7) 0.104(8) -0.032(6) -0.018(6) 0.037(5)
C5 0.022(5) 0.016(5) 0.056(7) 0.002(5) -0.008(5) 0.006(5)
F6 0.070(7) 0.040(5) 0.155(11) -0.047(7) -0.065(8) 0.037(5)
O7 0.063(7) 0.037(5) 0.042(4) 0.017(4) 0.003(4) 0.032(5)
C8 0.030(6) 0.026(6) 0.047(7) 0.008(5) -0.011(6) 0.012(5)
F9 0.054(6) 0.064(7) 0.065(6) 0.023(6) -0.008(5) 0.005(5)
C10 0.012(4) 0.018(5) 0.029(5) -0.007(4) -0.005(4) 0.009(4)
F11 0.059(6) 0.062(7) 0.158(13) -0.033(7) -0.069(8) 0.043(5)
C12 0.034(7) 0.025(6) 0.046(6) 0.016(5) -0.004(5) 0.010(5)
F13 0.073(7) 0.030(4) 0.121(9) 0.020(5) -0.065(7) 0.000(5)
C14 0.030(7) 0.025(6) 0.065(8) 0.001(6) -0.020(6) 0.011(6)
C15 0.024(6) 0.011(5) 0.047(6) 0.004(5) -0.002(5) 0.003(4)
C16 0.020(5) 0.010(5) 0.030(5) 0.004(4) -0.004(4) 0.004(4)
F17 0.051(6) 0.035(5) 0.112(9) 0.012(5) -0.043(6) -0.020(4)
C18 0.034(6) 0.023(6) 0.034(6) 0.011(5) -0.001(5) 0.008(5)
C19 0.030(7) 0.026(6) 0.056(7) 0.013(5) -0.008(6) 0.013(5)
C20 0.039(9) 0.034(8) 0.125(16) -0.029(10) -0.053(10) 0.022(7)
C22 0.036(7) 0.026(6) 0.038(6) 0.013(5) 0.012(5) 0.013(5)
C23 0.018(5) 0.023(6) 0.034(5) 0.004(4) -0.009(4) 0.003(5)
C24 0.046(9) 0.019(7) 0.082(12) 0.017(7) -0.036(9) -0.014(6)
C25 0.035(7) 0.017(5) 0.055(7) 0.002(5) 0.006(6) 0.010(5)
C26 0.016(5) 0.016(6) 0.061(7) 0.011(5) -0.009(5) 0.004(5)
C27 0.022(6) 0.026(7) 0.059(7) 0.005(6) 0.006(6) 0.006(5)
C28 0.019(6) 0.017(5) 0.053(7) 0.002(5) -0.016(5) -0.001(5)
Ca2 0.014(3) 0.0097(12) 0.0214(13) -0.0040(7) 0.000 0.0070(14)
Co1 0.0165(10) 0.0165(10) 0.0215(10) 0.0030(6) 0.0030(6) 0.0103(9)

loop_
_atom_type_symbol
_atom_type_description
_atom_type_scat_dispersion_real
_atom_type_scat_dispersion_imag
_atom_type_scat_source
C C 0.0181 0.0091 'International Tables Vol C Tables 4.2.6.8 and 6.1.1.4'
H H 0.0000 0.0000 'International Tables Vol C Tables 4.2.6.8 and 6.1.1.4'
Ca Ca 0.3641 1.2855 'International Tables Vol C Tables 4.2.6.8 and 6.1.1.4'
Co Co -2.3653 3.6143 'International Tables Vol C Tables 4.2.6.8 and 6.1.1.4'
F F 0.0727 0.0534 'International Tables Vol C Tables 4.2.6.8 and 6.1.1.4'
Mn Mn -0.5299 2.8052 'International Tables Vol C Tables 4.2.6.8 and 6.1.1.4'
O O 0.0492 0.0322 'International Tables Vol C Tables 4.2.6.8 and 6.1.1.4'
Zn Zn -1.5491 0.6778 'International Tables Vol C Tables 4.2.6.8 and 6.1.1.4'

loop_
_geom_angle_atom_site_label_1
_geom_angle_atom_site_label_2
_geom_angle_atom_site_label_3
_geom_angle
_geom_angle_site_symmetry_1
_geom_angle_site_symmetry_3
O1 Zn1 O1 104.8(6) . 10_665
O7 Zn1 O1 115.1(4) . .
O7 Zn1 O1 108.5(4) 10_665 .
O7 Zn1 O1 115.1(4) 10_665 10_665
O7 Zn1 O1 108.5(4) . 10_665
O7 Zn1 O7 105.1(7) . 10_665
O1 Mn2 O1 84.7(11) . 12_564
O2 Mn2 O1 87.5(3) . .
O2 Mn2 O1 87.5(3) 12_564 12_564
O2 Mn2 O1 164.0(7) 12_564 .
O2 Mn2 O1 164.0(7) . 12_564
O2 Mn2 O2 103.2(14) . 12_564
O3 Mn2 O1 79.8(7) . 12_564
O3 Mn2 O1 93.2(8) 12_564 12_564
O3 Mn2 O1 79.8(7) 12_564 .
O3 Mn2 O1 93.2(8) . .
O3 Mn2 O2 86.7(6) . .
O3 Mn2 O2 99.1(7) . 12_564
O3 Mn2 O2 99.1(6) 12_564 .
O3 Mn2 O2 86.7(6) 12_564 12_564
O3 Mn2 O3 170.6(18) . 12_564
Zn1 O1 Mn2 97.2(4) . .
C10 O1 Zn1 116.5(6) . .
C10 O1 Mn2 124.5(6) . .
C10 O1 Ca2 124.8(7) . .
C10 O1 Co1 116.7(7) . .
Ca2 O1 Mn2 1.0(14) . .
Co1 O1 Mn2 97.3(5) . .
Co1 O1 Ca2 97.8(6) . .
Mn2 O2 Ca2 1.2(17) . .
C10 O2 Mn2 145.4(10) 10_665 .
C10 O2 Ca2 144.2(13) 10_665 .
C5 O3 Mn2 139.5(10) . .
C5 O3 Ca2 138.7(11) . .
Ca2 O3 Mn2 2(2) . .
O3 C5 O7 126.7(12) . .
O3 C5 C15 118.8(12) . .
O3 C5 Ca2 26.6(7) . .
O7 C5 C15 114.4(12) . .
O7 C5 Ca2 100.7(8) . .
C15 C5 Ca2 144.6(9) . .
C5 O7 Zn1 123.9(9) . .
C5 O7 Co1 124.3(11) . .
C23 C8 C26 120.3(11) . .
O1 C10 C16 116.8(8) . .
O2 C10 O1 123.2(9) 10_665 .
O2 C10 C16 119.9(9) 10_665 .
C19 C12 C16 120.9(12) . .
C20 C14 C26 107.0(10) . .
C20 C14 C28 111.6(12) . .
C24 C14 C20 108.6(15) . .
C24 C14 C26 112.1(12) . .
C24 C14 C28 107.7(11) . .
C28 C14 C26 109.9(10) . .
C22 C15 C5 120.2(11) . .
C25 C15 C5 121.5(12) . .
C25 C15 C22 118.3(11) . .
C12 C16 C10 119.4(10) . .
C23 C16 C10 122.0(9) . .
C23 C16 C12 118.6(10) . .
C28 C18 C25 119.3(11) 9_564 .
C12 C19 C26 121.1(11) . .
F4 C20 F6 110.5(18) . .
F4 C20 F11 106.9(15) . .
F4 C20 C14 110.7(12) . .
F6 C20 F11 107.5(13) . .
F6 C20 C14 111.3(15) . .
F11 C20 C14 109.8(16) . .
C27 C22 C15 120.6(12) . .
C8 C23 C16 120.6(10) . .
F9 C24 C14 111.5(13) . .
F13 C24 F9 104.4(14) . .
F13 C24 C14 114.9(16) . .
F17 C24 F9 107.0(17) . .
F17 C24 F13 107.0(12) . .
F17 C24 C14 111.6(15) . .
C15 C25 C18 121.2(12) . .
C8 C26 C14 116.8(11) . .
C19 C26 C8 118.3(11) . .
C19 C26 C14 124.6(11) . .
C28 C27 C22 120.6(13) 9_564 .
C18 C28 C14 116.1(11) 9_454 .
C27 C28 C14 124.0(13) 9_454 .
C27 C28 C18 119.9(11) 9_454 9_454
O1 Ca2 O1 86.7(18) . 12_564
O1 Ca2 C5 80.7(8) . .
O1 Ca2 C5 84.7(9) 12_564 .
O1 Ca2 C5 84.6(9) . 12_564
O1 Ca2 C5 80.7(8) 12_564 12_564
O1 Ca2 Co1 104.6(16) . 3_664
O1 Ca2 Co1 37.0(3) 12_564 3_664
O1 Ca2 Co1 104.6(16) 12_564 .
O1 Ca2 Co1 37.0(3) . .
O2 Ca2 O1 165.2(10) . 12_564
O2 Ca2 O1 165.2(10) 12_564 .
O2 Ca2 O1 87.8(3) . .
O2 Ca2 O1 87.8(3) 12_564 12_564
O2 Ca2 O2 101(2) . 12_564
O2 Ca2 C5 80.9(4) . .
O2 Ca2 C5 80.9(4) 12_564 12_564
O2 Ca2 C5 112.5(8) . 12_564
O2 Ca2 C5 112.5(8) 12_564 .
O2 Ca2 Co1 63.5(4) . .
O2 Ca2 Co1 157.6(15) 12_564 .
O2 Ca2 Co1 63.5(4) 12_564 3_664
O2 Ca2 Co1 157.6(15) . 3_664
O3 Ca2 O1 80.9(10) . 12_564
O3 Ca2 O1 94.6(12) . .
O3 Ca2 O1 94.6(12) 12_564 12_564
O3 Ca2 O1 80.9(10) 12_564 .
O3 Ca2 O2 98.1(10) 12_564 .
O3 Ca2 O2 85.8(8) . .
O3 Ca2 O2 85.8(9) 12_564 12_564
O3 Ca2 O2 98.1(10) . 12_564
O3 Ca2 O3 174(3) . 12_564
O3 Ca2 C5 14.7(5) 12_564 12_564
O3 Ca2 C5 161.6(17) . 12_564
O3 Ca2 C5 161.6(17) 12_564 .
O3 Ca2 C5 14.6(5) . .
O3 Ca2 Co1 111.1(9) . 3_664
O3 Ca2 Co1 66.4(7) 12_564 3_664
O3 Ca2 Co1 66.4(7) . .
O3 Ca2 Co1 111.1(9) 12_564 .
C5 Ca2 C5 160(2) . 12_564
C5 Ca2 Co1 51.8(6) . .
C5 Ca2 Co1 119.1(10) . 3_664
C5 Ca2 Co1 51.8(6) 12_564 3_664
C5 Ca2 Co1 119.1(10) 12_564 .
Co1 Ca2 Co1 135.9(18) . 3_664
O1 Co1 O1 103.9(17) . 10_665
O1 Co1 Ca2 45.1(8) . .
O1 Co1 Ca2 86.3(13) . 5_565
O1 Co1 Ca2 45.1(8) 10_665 5_565
O1 Co1 Ca2 86.3(13) 10_665 .
O7 Co1 O1 108.5(4) . 10_665
O7 Co1 O1 115.1(4) . .
O7 Co1 O1 108.5(4) 10_665 .
O7 Co1 O1 115.1(4) 10_665 10_665
O7 Co1 O7 106.1(18) 10_665 .
O7 Co1 Ca2 151.5(9) 10_665 .
O7 Co1 Ca2 151.5(9) . 5_565
O7 Co1 Ca2 82.7(5) . .
O7 Co1 Ca2 82.7(5) 10_665 5_565
Ca2 Co1 Ca2 102.6(12) . 5_565

loop_
_geom_bond_atom_site_label_1
_geom_bond_atom_site_label_2
_geom_bond_distance
_geom_bond_site_symmetry_2
Zn1 O1 1.985(9) .
Zn1 O1 1.985(9) 10_665
Zn1 O7 1.943(10) .
Zn1 O7 1.943(10) 10_665
Mn2 O1 2.40(2) .
Mn2 O1 2.40(2) 12_564
Mn2 O2 2.17(2) .
Mn2 O2 2.17(2) 12_564
Mn2 O3 2.148(8) 12_564
Mn2 O3 2.148(8) .
O1 C10 1.295(13) .
O1 Ca2 2.35(4) .
O1 Co1 2.00(2) .
O2 C10 1.219(12) 10_665
O2 Ca2 2.21(4) .
O3 C5 1.209(17) .
O3 Ca2 2.144(8) .
F4 C20 1.29(3) .
C5 O7 1.233(17) .
C5 C15 1.516(15) .
C5 Ca2 3.154(16) .
F6 C20 1.334(18) .
O7 Co1 1.93(2) .
C8 C23 1.365(17) .
C8 C26 1.403(17) .
F9 C24 1.35(2) .
C10 O2 1.219(12) 10_665
C10 C16 1.506(13) .
F11 C20 1.338(17) .
C12 C16 1.408(15) .
C12 C19 1.332(19) .
F13 C24 1.345(18) .
C14 C20 1.56(2) .
C14 C24 1.52(2) .
C14 C26 1.574(17) .
C14 C28 1.569(16) .
C15 C22 1.408(19) .
C15 C25 1.359(17) .
C16 C23 1.379(14) .
F17 C24 1.340(16) .
C18 C25 1.396(18) .
C18 C28 1.39(2) 9_564
C19 C26 1.393(18) .
C22 C27 1.368(19) .
C27 C28 1.363(18) 9_564
C28 C18 1.39(2) 9_454
C28 C27 1.363(18) 9_454
Ca2 O1 2.35(4) 12_564
Ca2 O2 2.21(3) 12_564
Ca2 O3 2.144(8) 12_564
Ca2 C5 3.154(15) 12_564
Ca2 Co1 3.29(3) .
Ca2 Co1 3.29(3) 3_664
Co1 O1 2.00(2) 10_665
Co1 O7 1.93(2) 10_665
Co1 Ca2 3.29(3) 5_565
